data_2214892
loop_
_publ_author_name
'Meng Gao'
'Jing-Jing Sun'

_publ_section_title 8b,8c-Diphenyl-2,6-dioxa-3a,4a,7a,8a-tetraazaperhydrocyclopenta[<i>def</i>]fluorene-4,8-dione
_journal_coeditor_code WN2157
_journal_issue 8
_journal_name_full 'Acta Crystallographica Section E'
_journal_page_first o3480
_journal_page_last o3480
_journal_paper_doi 10.1107/S1600536807029467
_journal_volume 63
_journal_year 2007
_chemical_formula_iupac 'C20 H18 N4 O4'
_chemical_formula_moiety 'C20 H18 N4 O4'
_chemical_formula_sum 'C20 H18 N4 O4'
_chemical_formula_weight 378.39
_chemical_name_systematic
;
8b,8c-Diphenyl-2,6-dioxa-3a,4a,7a,8a-tetraazaperhydrocyclopenta[def]fluorene-
4,8-dione
;
_space_group_IT_number 9
_symmetry_cell_setting monoclinic
_symmetry_space_group_name_Hall 'C -2yc'
_symmetry_space_group_name_H-M 'C 1 c 1'
_atom_sites_solution_hydrogens geom
_atom_sites_solution_primary direct
_atom_sites_solution_secondary difmap
_audit_creation_method SHELXL-97
_cell_angle_alpha 90.00
_cell_angle_beta 91.695(3)
_cell_angle_gamma 90.00
_cell_formula_units_Z 8
_cell_length_a 14.558(3)
_cell_length_b 14.870(3)
_cell_length_c 16.711(3)
_cell_measurement_reflns_used 1636
_cell_measurement_temperature 292(2)
_cell_measurement_theta_max 19.14
_cell_measurement_theta_min 2.28
_cell_volume 3616.0(12)
_computing_cell_refinement 'SAINT (Bruker, 2001)'
_computing_data_collection 'SMART (Bruker, 2001)'
_computing_data_reduction SAINT
_computing_molecular_graphics 'SHELXTL (Bruker, 2001)'
_computing_publication_material SHELXTL
_computing_structure_refinement 'SHELXL97 (Sheldrick, 1997)'
_computing_structure_solution 'SHELXS97 (Sheldrick, 1997)'
_diffrn_ambient_temperature 292(2)
_diffrn_measured_fraction_theta_full 0.999
_diffrn_measured_fraction_theta_max 0.999
_diffrn_measurement_device_type
;
Bruker SMART APEX CCD area-detector
;
_diffrn_measurement_method '\f and \w'
_diffrn_radiation_monochromator graphite
_diffrn_radiation_source 'fine-focus sealed tube'
_diffrn_radiation_type MoK\a
_diffrn_radiation_wavelength 0.71073
_diffrn_reflns_av_R_equivalents 0.1031
_diffrn_reflns_av_sigmaI/netI 0.0837
_diffrn_reflns_limit_h_max 17
_diffrn_reflns_limit_h_min -17
_diffrn_reflns_limit_k_max 17
_diffrn_reflns_limit_k_min -17
_diffrn_reflns_limit_l_max 19
_diffrn_reflns_limit_l_min -19
_diffrn_reflns_number 13181
_diffrn_reflns_theta_full 25.00
_diffrn_reflns_theta_max 25.00
_diffrn_reflns_theta_min 1.96
_exptl_absorpt_coefficient_mu 0.099
_exptl_absorpt_correction_type none
_exptl_crystal_colour colorless
_exptl_crystal_density_diffrn 1.390
_exptl_crystal_density_method 'not measured'
_exptl_crystal_description block
_exptl_crystal_F_000 1584
_exptl_crystal_size_max 0.34
_exptl_crystal_size_mid 0.18
_exptl_crystal_size_min 0.10
_refine_diff_density_max 0.209
_refine_diff_density_min -0.187
_refine_ls_extinction_method none
_refine_ls_goodness_of_fit_ref 0.801
_refine_ls_hydrogen_treatment constr
_refine_ls_matrix_type full
_refine_ls_number_parameters 505
_refine_ls_number_reflns 3192
_refine_ls_number_restraints 2
_refine_ls_restrained_S_all 0.801
_refine_ls_R_factor_all 0.0793
_refine_ls_R_factor_gt 0.0444
_refine_ls_shift/su_max 0.031
_refine_ls_shift/su_mean 0.007
_refine_ls_structure_factor_coef Fsqd
_refine_ls_weighting_details 'calc w=1/[\s^2^(Fo^2^)+(0.0298P)^2^] where P=(Fo^2^+2Fc^2^)/3'
_refine_ls_weighting_scheme calc
_refine_ls_wR_factor_gt 0.0691
_refine_ls_wR_factor_ref 0.0791
_reflns_number_gt 1976
_reflns_number_total 3192
_reflns_threshold_expression I>2\s(I)
_cod_data_source_file wn2157.cif
_cod_data_source_block I
_cod_depositor_comments
;
The following automatic conversions were performed:
'_symmetry_cell_setting' value 'Monoclinic' changed to 'monoclinic'
according to '/home/saulius/struct/CIF-dictionaries/cif_core.dic'
dictionary named 'cif_core.dic' version 2.4.1 from 2010-06-29.

Automatic conversion script
Id: cif_fix_enum 1527 2010-12-29 10:47:43Z saulius 

The following automatic conversions were performed:

'_symmetry_cell_setting' value 'Monoclinic' changed to 'monoclinic'
according to /home/saulius/struct/CIF-dictionaries/cif_core.dic
dictionary named 'cif_core.dic' version 2.4.1 from 2010-06-29.

Automatic conversion script
Id: cif_fix_values 1715 2011-07-08 13:25:40Z adriana 
;
_cod_original_cell_volume 3616.2(11)
_cod_original_sg_symbol_Hall C_-2yc
_cod_original_sg_symbol_H-M 'C c'
_cod_database_code 2214892
_cod_database_fobs_code 2214892

loop_
_symmetry_equiv_pos_as_xyz
'x, y, z'
'x, -y, z+1/2'
'x+1/2, y+1/2, z'
'x+1/2, -y+1/2, z+1/2'

loop_
_atom_site_type_symbol
_atom_site_label
_atom_site_fract_x
_atom_site_fract_y
_atom_site_fract_z
_atom_site_U_iso_or_equiv
_atom_site_adp_type
_atom_site_calc_flag
_atom_site_refinement_flags
_atom_site_occupancy
O O2 0.2736(2) 0.0000(2) 1.07844(17) 0.0625(8) Uani d . 1
N N3 0.2004(2) -0.0824(2) 0.9737(2) 0.0427(9) Uani d . 1
O O6 0.1405(3) 0.2727(2) 0.8421(2) 0.0719(11) Uani d . 1
O O4 0.32209(19) -0.1725(2) 0.93918(18) 0.0586(8) Uani d . 1
N N7 0.1933(2) 0.3802(2) 0.6171(2) 0.0495(10) Uani d . 1
C C32 0.1428(3) 0.5164(3) 0.7808(3) 0.0504(12) Uani d . 1
O O3 0.3242(2) 0.1647(2) 0.92934(18) 0.0636(9) Uani d . 1
O O5 0.0984(3) 0.2795(2) 0.5416(2) 0.0706(11) Uani d . 1
N N2 0.2398(2) 0.0739(2) 0.8416(2) 0.0441(9) Uani d . 1
O O8 -0.0516(2) 0.2753(2) 0.7105(2) 0.0715(10) Uani d . 1
N N5 0.0513(3) 0.3769(2) 0.7679(2) 0.0484(10) Uani d . 1
C C4 0.2627(3) 0.1102(3) 0.9151(3) 0.0487(13) Uani d . 1
O O7 0.2886(2) 0.2680(2) 0.6714(2) 0.0766(11) Uani d . 1
N N1 0.2409(2) -0.0855(2) 0.8472(2) 0.0446(9) Uani d . 1
O O1 0.3609(2) -0.0085(2) 0.7869(2) 0.0699(9) Uani d . 1
C C33 0.1031(3) 0.5211(3) 0.6098(3) 0.0490(12) Uani d . 1
N N6 0.2125(3) 0.3696(2) 0.7499(2) 0.0545(11) Uani d . 1
N N8 0.0315(3) 0.3751(3) 0.6344(2) 0.0524(10) Uani d . 1
C C3 0.2633(3) -0.1176(3) 0.9227(3) 0.0418(11) Uani d . 1
C C8 0.0670(3) 0.0662(3) 0.7534(3) 0.0537(12) Uani d . 1
H H8 0.0897 0.1222 0.7688 0.064 Uiso calc R 1
C C13 0.0529(3) -0.0009(3) 0.9528(2) 0.0430(10) Uani d . 1
C C10 -0.0391(3) -0.0217(3) 0.6751(3) 0.0663(14) Uani d . 1
H H10 -0.0875 -0.0252 0.6376 0.080 Uiso calc R 1
N N4 0.2018(3) 0.0780(2) 0.9695(2) 0.0469(9) Uani d . 1
C C19 0.2208(3) -0.0780(3) 1.0588(3) 0.0578(12) Uani d . 1
H H19A 0.1638 -0.0767 1.0875 0.069 Uiso calc R 1
H H19B 0.2546 -0.1314 1.0755 0.069 Uiso calc R 1
C C26 0.1139(3) 0.4291(3) 0.6466(3) 0.0466(11) Uani d . 1
C C6 0.1544(2) -0.0026(3) 0.9399(2) 0.0396(10) Uani d . 1
C C5 0.1822(3) -0.0061(3) 0.8491(2) 0.0412(10) Uani d . 1
C C25 0.1305(3) 0.4265(3) 0.7406(3) 0.0454(11) Uani d . 1
C C24 0.0053(3) 0.3347(3) 0.7041(3) 0.0553(13) Uani d . 1
C C2 0.3063(3) 0.0694(3) 0.7790(3) 0.0590(13) Uani d . 1
H H2A 0.2743 0.0690 0.7272 0.071 Uiso calc R 1
H H2B 0.3453 0.1222 0.7816 0.071 Uiso calc R 1
C C20 0.2239(3) 0.0786(3) 1.0545(3) 0.0604(13) Uani d . 1
H H20A 0.2603 0.1315 1.0676 0.072 Uiso calc R 1
H H20B 0.1675 0.0820 1.0839 0.072 Uiso calc R 1
C C38 0.0201(4) 0.3307(4) 0.5589(3) 0.0704(16) Uani d . 1
H H38A -0.0333 0.2917 0.5599 0.085 Uiso calc R 1
H H38B 0.0095 0.3751 0.5171 0.085 Uiso calc R 1
C C29 0.1627(6) 0.6892(4) 0.8406(4) 0.091(2) Uani d . 1
H H29 0.1692 0.7475 0.8601 0.110 Uiso calc R 1
C C37 0.1791(4) 0.5719(3) 0.5911(3) 0.0608(14) Uani d . 1
H H37 0.2373 0.5468 0.5974 0.073 Uiso calc R 1
C C18 0.0031(4) -0.0798(4) 0.9634(3) 0.0595(14) Uani d . 1
H H18 0.0339 -0.1344 0.9682 0.071 Uiso calc R 1
C C40 0.0780(5) 0.6480(4) 0.8394(3) 0.0802(19) Uani d . 1
H H40 0.0272 0.6783 0.8584 0.096 Uiso calc R 1
C C23 0.2359(3) 0.3305(3) 0.6789(3) 0.0552(13) Uani d . 1
C C7 0.1050(3) -0.0101(3) 0.7867(2) 0.0416(10) Uani d . 1
C C15 -0.0884(4) 0.0822(4) 0.9530(3) 0.0724(15) Uani d . 1
H H15 -0.1195 0.1368 0.9492 0.087 Uiso calc R 1
C C27 0.0685(4) 0.5614(3) 0.8097(3) 0.0639(14) Uani d . 1
H H27 0.0112 0.5336 0.8094 0.077 Uiso calc R 1
C C1 0.3063(3) -0.0867(3) 0.7844(3) 0.0591(13) Uani d . 1
H H1A 0.3454 -0.1393 0.7904 0.071 Uiso calc R 1
H H1B 0.2740 -0.0907 0.7329 0.071 Uiso calc R 1
C C31 0.2287(4) 0.5576(4) 0.7824(3) 0.0664(15) Uani d . 1
H H31 0.2797 0.5279 0.7631 0.080 Uiso calc R 1
C C21 0.2212(4) 0.3231(3) 0.8259(3) 0.0664(16) Uani d . 1
H H21A 0.2736 0.2828 0.8251 0.080 Uiso calc R 1
H H21B 0.2322 0.3666 0.8684 0.080 Uiso calc R 1
C C12 0.0692(3) -0.0920(3) 0.7631(3) 0.0626(13) Uani d . 1
H H12 0.0939 -0.1445 0.7851 0.075 Uiso calc R 1
C C30 0.2368(5) 0.6445(4) 0.8135(4) 0.089(2) Uani d . 1
H H30 0.2941 0.6722 0.8157 0.107 Uiso calc R 1
C C14 0.0050(3) 0.0797(4) 0.9487(3) 0.0546(13) Uani d . 1
H H14 0.0372 0.1332 0.9429 0.066 Uiso calc R 1
C C11 -0.0027(3) -0.0980(3) 0.7074(3) 0.0723(15) Uani d . 1
H H11 -0.0261 -0.1538 0.6923 0.087 Uiso calc R 1
C C17 -0.0901(4) -0.0775(4) 0.9669(3) 0.0722(15) Uani d . 1
H H17 -0.1229 -0.1307 0.9721 0.087 Uiso calc R 1
C C34 0.0177(4) 0.5610(4) 0.6019(3) 0.0717(16) Uani d . 1
H H34 -0.0347 0.5286 0.6143 0.086 Uiso calc R 1
C C39 0.1772(4) 0.3359(4) 0.5424(3) 0.0643(15) Uani d . 1
H H39A 0.1695 0.3808 0.5006 0.077 Uiso calc R 1
H H39B 0.2306 0.3000 0.5303 0.077 Uiso calc R 1
C C22 0.0637(4) 0.3313(4) 0.8440(3) 0.0701(16) Uani d . 1
H H22A 0.0732 0.3753 0.8863 0.084 Uiso calc R 1
H H22B 0.0089 0.2971 0.8554 0.084 Uiso calc R 1
C C35 0.0098(5) 0.6486(4) 0.5756(4) 0.088(2) Uani d . 1
H H35 -0.0477 0.6756 0.5704 0.106 Uiso calc R 1
C C9 -0.0044(3) 0.0610(3) 0.6977(3) 0.0631(13) Uani d . 1
H H9 -0.0292 0.1132 0.6753 0.076 Uiso calc R 1
C C16 -0.1361(4) 0.0036(5) 0.9628(3) 0.0780(17) Uani d . 1
H H16 -0.1996 0.0050 0.9668 0.094 Uiso calc R 1
C C41 0.0865(6) 0.6952(4) 0.5574(4) 0.092(2) Uani d . 1
H H41 0.0807 0.7545 0.5403 0.111 Uiso calc R 1
C C36 0.1708(5) 0.6584(4) 0.5633(3) 0.0835(19) Uani d . 1
H H36 0.2224 0.6909 0.5489 0.100 Uiso calc R 1

loop_
_atom_site_aniso_label
_atom_site_aniso_U_11
_atom_site_aniso_U_22
_atom_site_aniso_U_33
_atom_site_aniso_U_12
_atom_site_aniso_U_13
_atom_site_aniso_U_23
O2 0.071(2) 0.065(2) 0.0495(19) 0.0027(19) -0.0192(15) 0.0024(17)
N3 0.045(2) 0.041(2) 0.042(2) 0.0059(18) -0.0019(18) 0.0072(17)
O6 0.082(3) 0.052(2) 0.081(3) 0.000(2) -0.004(2) 0.0136(18)
O4 0.0484(18) 0.0577(19) 0.069(2) 0.0152(16) -0.0124(16) 0.0025(16)
N7 0.046(2) 0.045(2) 0.058(3) 0.001(2) 0.002(2) -0.008(2)
C32 0.063(3) 0.037(3) 0.051(3) -0.007(3) -0.013(2) 0.001(2)
O3 0.063(2) 0.059(2) 0.067(2) -0.0252(18) -0.0222(17) 0.0044(16)
O5 0.081(3) 0.058(2) 0.073(3) -0.011(2) 0.003(2) -0.0200(18)
N2 0.045(2) 0.045(2) 0.042(2) -0.0077(18) -0.0079(18) 0.0072(17)
O8 0.058(2) 0.054(2) 0.104(3) -0.016(2) 0.0178(19) -0.021(2)
N5 0.058(3) 0.036(2) 0.052(2) -0.008(2) 0.002(2) -0.0065(19)
C4 0.052(3) 0.036(3) 0.057(3) 0.001(2) -0.020(3) 0.009(2)
O7 0.065(2) 0.052(2) 0.112(3) 0.0186(19) -0.007(2) -0.010(2)
N1 0.046(2) 0.044(2) 0.044(2) 0.0087(17) -0.0023(18) -0.0031(18)
O1 0.0510(19) 0.081(3) 0.078(2) -0.0008(19) 0.0118(16) 0.008(2)
C33 0.059(3) 0.042(3) 0.045(3) 0.003(3) -0.010(2) -0.001(2)
N6 0.049(2) 0.048(2) 0.066(3) 0.006(2) -0.014(2) 0.001(2)
N8 0.049(2) 0.053(2) 0.055(3) -0.014(2) -0.004(2) -0.010(2)
C3 0.040(3) 0.037(3) 0.047(3) -0.001(2) -0.015(2) 0.001(2)
C8 0.059(3) 0.056(3) 0.045(3) 0.009(2) -0.011(2) -0.008(2)
C13 0.042(2) 0.051(3) 0.036(2) 0.000(3) -0.0019(18) 0.003(2)
C10 0.061(3) 0.080(4) 0.056(3) 0.006(3) -0.027(3) -0.007(3)
N4 0.056(2) 0.043(2) 0.041(2) -0.0051(19) -0.0121(19) 0.0018(18)
C19 0.069(3) 0.055(3) 0.049(3) 0.000(3) -0.007(3) 0.009(2)
C26 0.044(3) 0.042(3) 0.054(3) -0.001(2) -0.007(2) -0.003(2)
C6 0.042(2) 0.037(2) 0.039(2) 0.000(3) -0.007(2) 0.002(2)
C5 0.043(2) 0.041(2) 0.040(2) 0.000(2) -0.0047(19) 0.000(2)
C25 0.046(3) 0.038(3) 0.052(3) -0.002(2) -0.005(2) -0.002(2)
C24 0.042(3) 0.039(3) 0.085(4) 0.002(3) 0.004(3) -0.017(3)
C2 0.054(3) 0.059(3) 0.064(3) -0.005(3) 0.003(3) 0.012(3)
C20 0.077(3) 0.055(3) 0.048(3) -0.004(3) -0.016(3) -0.009(2)
C38 0.066(4) 0.074(4) 0.071(4) -0.012(3) -0.005(3) -0.028(3)
C29 0.130(6) 0.038(3) 0.102(5) -0.006(4) -0.066(5) -0.003(3)
C37 0.065(4) 0.048(3) 0.070(4) 0.001(3) 0.002(3) 0.007(3)
C18 0.053(3) 0.065(4) 0.060(4) -0.005(3) -0.005(3) 0.008(3)
C40 0.111(5) 0.048(3) 0.080(4) 0.012(3) -0.026(4) -0.014(3)
C23 0.047(3) 0.048(3) 0.070(4) -0.003(3) -0.005(3) -0.006(3)
C7 0.046(2) 0.046(3) 0.033(2) 0.000(2) -0.0050(18) 0.000(2)
C15 0.059(4) 0.096(5) 0.061(3) 0.023(3) -0.009(3) 0.004(3)
C27 0.078(4) 0.047(3) 0.066(3) 0.005(3) -0.014(3) -0.010(3)
C1 0.058(3) 0.067(3) 0.052(3) 0.009(3) -0.001(3) -0.002(3)
C31 0.067(4) 0.064(3) 0.067(4) -0.015(3) -0.017(3) 0.008(3)
C21 0.072(4) 0.053(3) 0.072(4) 0.012(3) -0.022(3) 0.001(3)
C12 0.061(3) 0.053(3) 0.072(3) -0.006(2) -0.024(3) 0.007(3)
C30 0.111(6) 0.051(4) 0.101(5) -0.030(4) -0.060(5) 0.016(3)
C14 0.049(3) 0.067(4) 0.047(3) 0.012(3) -0.004(2) -0.005(2)
C11 0.080(4) 0.059(3) 0.076(4) -0.008(3) -0.024(3) -0.009(3)
C17 0.052(3) 0.094(4) 0.070(4) -0.017(3) -0.006(3) 0.009(3)
C34 0.069(4) 0.060(4) 0.085(4) 0.005(3) -0.028(3) 0.006(3)
C39 0.065(4) 0.059(3) 0.069(4) 0.000(3) 0.009(3) -0.006(3)
C22 0.091(4) 0.059(4) 0.061(4) -0.003(3) 0.006(3) 0.013(3)
C35 0.087(5) 0.070(4) 0.105(5) 0.026(4) -0.034(4) -0.004(4)
C9 0.073(3) 0.061(3) 0.054(3) 0.007(3) -0.017(3) -0.001(3)
C16 0.044(3) 0.124(5) 0.065(4) 0.013(4) -0.001(2) 0.007(4)
C41 0.133(7) 0.056(4) 0.086(5) 0.018(5) -0.023(5) 0.016(3)
C36 0.103(5) 0.061(4) 0.088(5) -0.002(4) 0.005(4) 0.007(3)

loop_
_atom_type_symbol
_atom_type_description
_atom_type_scat_dispersion_real
_atom_type_scat_dispersion_imag
_atom_type_scat_source
C C 0.0033 0.0000 'International Tables Vol C Tables 4.2.6.8 and 6.1.1.4'
H H 0.0000 0.0000 'International Tables Vol C Tables 4.2.6.8 and 6.1.1.4'
N N 0.0061 0.0000 'International Tables Vol C Tables 4.2.6.8 and 6.1.1.4'
O O 0.0106 0.0000 'International Tables Vol C Tables 4.2.6.8 and 6.1.1.4'

loop_
_geom_angle_atom_site_label_1
_geom_angle_atom_site_label_2
_geom_angle_atom_site_label_3
_geom_angle
C20 O2 C19 109.7(3)
C3 N3 C19 120.5(3)
C3 N3 C6 112.0(3)
C19 N3 C6 114.9(3)
C22 O6 C21 109.6(4)
C23 N7 C39 117.4(4)
C23 N7 C26 110.6(4)
C39 N7 C26 114.4(4)
C27 C32 C31 119.7(5)
C27 C32 C25 120.4(4)
C31 C32 C25 119.6(5)
C38 O5 C39 109.7(4)
C4 N2 C2 121.0(4)
C4 N2 C5 111.6(3)
C2 N2 C5 114.9(3)
C24 N5 C22 120.5(4)
C24 N5 C25 110.9(4)
C22 N5 C25 115.6(4)
O3 C4 N2 126.1(5)
O3 C4 N4 125.7(4)
N2 C4 N4 108.1(4)
C3 N1 C1 121.3(3)
C3 N1 C5 112.6(3)
C1 N1 C5 115.3(3)
C2 O1 C1 111.1(3)
C34 C33 C37 117.9(4)
C34 C33 C26 120.8(5)
C37 C33 C26 120.9(4)
C23 N6 C21 122.6(4)
C23 N6 C25 112.0(4)
C21 N6 C25 114.7(4)
C24 N8 C38 121.2(4)
C24 N8 C26 111.8(4)
C38 N8 C26 116.9(4)
O4 C3 N3 126.6(4)
O4 C3 N1 126.2(4)
N3 C3 N1 107.0(3)
C9 C8 C7 121.0(4)
C9 C8 H8 119.5
C7 C8 H8 119.5
C14 C13 C18 118.1(4)
C14 C13 C6 120.3(4)
C18 C13 C6 121.5(4)
C11 C10 C9 120.1(4)
C11 C10 H10 119.9
C9 C10 H10 119.9
C4 N4 C20 121.2(4)
C4 N4 C6 111.6(3)
C20 N4 C6 115.2(3)
O2 C19 N3 110.9(3)
O2 C19 H19A 109.5
N3 C19 H19A 109.5
O2 C19 H19B 109.5
N3 C19 H19B 109.5
H19A C19 H19B 108.0
N8 C26 N7 109.6(3)
N8 C26 C33 111.6(4)
N7 C26 C33 112.8(4)
N8 C26 C25 103.1(4)
N7 C26 C25 102.9(3)
C33 C26 C25 116.0(4)
N4 C6 N3 109.1(3)
N4 C6 C13 113.2(3)
N3 C6 C13 113.5(3)
N4 C6 C5 102.7(3)
N3 C6 C5 102.5(3)
C13 C6 C5 114.8(3)
N1 C5 N2 108.6(3)
N1 C5 C7 112.2(3)
N2 C5 C7 112.9(3)
N1 C5 C6 102.3(3)
N2 C5 C6 102.6(3)
C7 C5 C6 117.2(3)
N5 C25 N6 109.0(3)
N5 C25 C32 113.3(4)
N6 C25 C32 112.3(4)
N5 C25 C26 103.0(3)
N6 C25 C26 102.6(3)
C32 C25 C26 115.7(4)
O8 C24 N8 126.7(5)
O8 C24 N5 124.9(5)
N8 C24 N5 108.2(4)
O1 C2 N2 110.9(4)
O1 C2 H2A 109.5
N2 C2 H2A 109.5
O1 C2 H2B 109.5
N2 C2 H2B 109.5
H2A C2 H2B 108.0
O2 C20 N4 111.5(3)
O2 C20 H20A 109.3
N4 C20 H20A 109.3
O2 C20 H20B 109.3
N4 C20 H20B 109.3
H20A C20 H20B 108.0
O5 C38 N8 110.9(4)
O5 C38 H38A 109.5
N8 C38 H38A 109.5
O5 C38 H38B 109.5
N8 C38 H38B 109.5
H38A C38 H38B 108.0
C30 C29 C40 119.9(6)
C30 C29 H29 120.1
C40 C29 H29 120.1
C36 C37 C33 121.7(5)
C36 C37 H37 119.1
C33 C37 H37 119.1
C17 C18 C13 120.5(5)
C17 C18 H18 119.7
C13 C18 H18 119.7
C29 C40 C27 119.9(6)
C29 C40 H40 120.0
C27 C40 H40 120.0
O7 C23 N6 126.0(5)
O7 C23 N7 126.5(5)
N6 C23 N7 107.3(4)
C8 C7 C12 118.0(4)
C8 C7 C5 122.0(4)
C12 C7 C5 120.0(4)
C14 C15 C16 119.4(5)
C14 C15 H15 120.3
C16 C15 H15 120.3
C32 C27 C40 120.5(6)
C32 C27 H27 119.7
C40 C27 H27 119.7
O1 C1 N1 110.6(4)
O1 C1 H1A 109.5
N1 C1 H1A 109.5
O1 C1 H1B 109.5
N1 C1 H1B 109.5
H1A C1 H1B 108.1
C32 C31 C30 118.7(6)
C32 C31 H31 120.7
C30 C31 H31 120.6
O6 C21 N6 111.4(4)
O6 C21 H21A 109.4
N6 C21 H21A 109.3
O6 C21 H21B 109.4
N6 C21 H21B 109.4
H21A C21 H21B 108.0
C11 C12 C7 121.4(4)
C11 C12 H12 119.3
C7 C12 H12 119.3
C29 C30 C31 121.3(6)
C29 C30 H30 119.4
C31 C30 H30 119.4
C15 C14 C13 121.5(5)
C15 C14 H14 119.3
C13 C14 H14 119.3
C10 C11 C12 119.6(4)
C10 C11 H11 120.2
C12 C11 H11 120.2
C18 C17 C16 120.2(5)
C18 C17 H17 119.9
C16 C17 H17 119.9
C35 C34 C33 120.2(6)
C35 C34 H34 119.9
C33 C34 H34 119.9
O5 C39 N7 113.1(4)
O5 C39 H39A 108.9
N7 C39 H39A 108.9
O5 C39 H39B 109.0
N7 C39 H39B 109.0
H39A C39 H39B 107.8
O6 C22 N5 110.3(4)
O6 C22 H22A 109.6
N5 C22 H22A 109.6
O6 C22 H22B 109.6
N5 C22 H22B 109.6
H22A C22 H22B 108.1
C41 C35 C34 119.5(6)
C41 C35 H35 120.2
C34 C35 H35 120.2
C8 C9 C10 119.9(4)
C8 C9 H9 120.1
C10 C9 H9 120.1
C15 C16 C17 120.3(5)
C15 C16 H16 119.9
C17 C16 H16 119.9
C36 C41 C35 122.1(6)
C36 C41 H41 119.0
C35 C41 H41 119.0
C41 C36 C37 118.5(6)
C41 C36 H36 120.7
C37 C36 H36 120.7

loop_
_geom_bond_atom_site_label_1
_geom_bond_atom_site_label_2
_geom_bond_distance
O2 C20 1.426(5)
O2 C19 1.425(5)
N3 C3 1.374(5)
N3 C19 1.446(5)
N3 C6 1.467(5)
O6 C22 1.418(6)
O6 C21 1.426(6)
O4 C3 1.209(4)
N7 C23 1.399(6)
N7 C39 1.426(6)
N7 C26 1.463(6)
C32 C27 1.373(7)
C32 C31 1.393(7)
C32 C25 1.504(6)
O3 C4 1.226(5)
O5 C38 1.409(6)
O5 C39 1.420(6)
N2 C4 1.373(5)
N2 C2 1.448(5)
N2 C5 1.463(5)
O8 C24 1.217(5)
N5 C24 1.391(5)
N5 C22 1.447(6)
N5 C25 1.454(6)
C4 N4 1.374(6)
O7 C23 1.214(5)
N1 C3 1.378(5)
N1 C1 1.439(5)
N1 C5 1.458(5)
O1 C2 1.409(5)
O1 C1 1.408(5)
C33 C34 1.380(6)
C33 C37 1.383(6)
C33 C26 1.507(6)
N6 C23 1.373(6)
N6 C21 1.449(6)
N6 C25 1.467(5)
N8 C24 1.375(6)
N8 C38 1.430(6)
N8 C26 1.452(5)
C8 C9 1.377(5)
C8 C7 1.372(5)
C8 H8 0.9300
C13 C14 1.387(6)
C13 C18 1.393(6)
C13 C6 1.500(6)
C10 C11 1.357(6)
C10 C9 1.377(6)
C10 H10 0.9300
N4 C20 1.447(5)
N4 C6 1.462(5)
C19 H19A 0.9700
C19 H19B 0.9700
C26 C25 1.583(5)
C6 C5 1.583(5)
C5 C7 1.512(5)
C2 H2A 0.9700
C2 H2B 0.9700
C20 H20A 0.9700
C20 H20B 0.9700
C38 H38A 0.9700
C38 H38B 0.9700
C29 C30 1.356(8)
C29 C40 1.377(9)
C29 H29 0.9300
C37 C36 1.371(7)
C37 H37 0.9300
C18 C17 1.361(7)
C18 H18 0.9300
C40 C27 1.385(7)
C40 H40 0.9300
C7 C12 1.379(5)
C15 C14 1.364(7)
C15 C16 1.372(7)
C15 H15 0.9300
C27 H27 0.9300
C1 H1A 0.9700
C1 H1B 0.9700
C31 C30 1.396(7)
C31 H31 0.9300
C21 H21A 0.9700
C21 H21B 0.9700
C12 C11 1.383(5)
C12 H12 0.9300
C30 H30 0.9300
C14 H14 0.9300
C11 H11 0.9300
C17 C16 1.381(7)
C17 H17 0.9300
C34 C35 1.379(8)
C34 H34 0.9300
C39 H39A 0.9700
C39 H39B 0.9700
C22 H22A 0.9700
C22 H22B 0.9700
C35 C41 1.357(8)
C35 H35 0.9300
C9 H9 0.9300
C16 H16 0.9300
C41 C36 1.345(8)
C41 H41 0.9300
C36 H36 0.9300

loop_
_geom_hbond_atom_site_label_D
_geom_hbond_atom_site_label_H
_geom_hbond_atom_site_label_A
_geom_hbond_site_symmetry_A
_geom_hbond_distance_DH
_geom_hbond_distance_HA
_geom_hbond_distance_DA
_geom_hbond_angle_DHA
_geom_hbond_publ_flag
C1 H1A O8 3_545 0.97 2.40 3.188(5) 138.0 yes
C27 H27 O1 3_455 0.93 2.30 3.208(7) 166.2 yes

loop_
_geom_torsion_atom_site_label_1
_geom_torsion_atom_site_label_2
_geom_torsion_atom_site_label_3
_geom_torsion_atom_site_label_4
_geom_torsion
C2 N2 C4 O3 24.0(6)
C5 N2 C4 O3 164.0(4)
C2 N2 C4 N4 -158.9(4)
C5 N2 C4 N4 -18.9(4)
C19 N3 C3 O4 26.4(6)
C6 N3 C3 O4 166.1(4)
C19 N3 C3 N1 -159.5(3)
C6 N3 C3 N1 -19.7(4)
C1 N1 C3 O4 -24.4(6)
C5 N1 C3 O4 -167.0(4)
C1 N1 C3 N3 161.4(4)
C5 N1 C3 N3 18.8(4)
O3 C4 N4 C20 -23.6(7)
N2 C4 N4 C20 159.2(3)
O3 C4 N4 C6 -164.5(4)
N2 C4 N4 C6 18.3(4)
C20 O2 C19 N3 59.5(5)
C3 N3 C19 O2 83.4(5)
C6 N3 C19 O2 -55.3(5)
C24 N8 C26 N7 102.2(4)
C38 N8 C26 N7 -43.8(5)
C24 N8 C26 C33 -132.0(4)
C38 N8 C26 C33 82.0(5)
C24 N8 C26 C25 -6.8(5)
C38 N8 C26 C25 -152.8(4)
C23 N7 C26 N8 -92.6(4)
C39 N7 C26 N8 42.7(5)
C23 N7 C26 C33 142.3(4)
C39 N7 C26 C33 -82.5(5)
C23 N7 C26 C25 16.6(4)
C39 N7 C26 C25 151.8(4)
C34 C33 C26 N8 28.2(6)
C37 C33 C26 N8 -158.7(4)
C34 C33 C26 N7 152.3(4)
C37 C33 C26 N7 -34.7(6)
C34 C33 C26 C25 -89.4(5)
C37 C33 C26 C25 83.6(5)
C4 N4 C6 N3 97.8(4)
C20 N4 C6 N3 -45.6(4)
C4 N4 C6 C13 -134.8(4)
C20 N4 C6 C13 81.8(4)
C4 N4 C6 C5 -10.4(4)
C20 N4 C6 C5 -153.8(3)
C3 N3 C6 N4 -95.5(4)
C19 N3 C6 N4 46.6(4)
C3 N3 C6 C13 137.2(3)
C19 N3 C6 C13 -80.6(4)
C3 N3 C6 C5 12.8(4)
C19 N3 C6 C5 155.0(3)
C14 C13 C6 N4 34.0(5)
C18 C13 C6 N4 -150.7(4)
C14 C13 C6 N3 159.1(4)
C18 C13 C6 N3 -25.6(5)
C14 C13 C6 C5 -83.5(5)
C18 C13 C6 C5 91.8(5)
C3 N1 C5 N2 97.7(4)
C1 N1 C5 N2 -47.3(4)
C3 N1 C5 C7 -136.8(3)
C1 N1 C5 C7 78.3(4)
C3 N1 C5 C6 -10.4(4)
C1 N1 C5 C6 -155.3(3)
C4 N2 C5 N1 -96.0(4)
C2 N2 C5 N1 46.6(4)
C4 N2 C5 C7 138.9(3)
C2 N2 C5 C7 -78.5(4)
C4 N2 C5 C6 11.8(4)
C2 N2 C5 C6 154.4(3)
N4 C6 C5 N1 111.8(3)
N3 C6 C5 N1 -1.4(3)
C13 C6 C5 N1 -124.9(3)
N4 C6 C5 N2 -0.8(3)
N3 C6 C5 N2 -114.0(3)
C13 C6 C5 N2 122.5(3)
N4 C6 C5 C7 -125.1(3)
N3 C6 C5 C7 121.7(3)
C13 C6 C5 C7 -1.8(5)
C24 N5 C25 N6 -94.9(4)
C22 N5 C25 N6 46.8(5)
C24 N5 C25 C32 139.2(4)
C22 N5 C25 C32 -79.1(5)
C24 N5 C25 C26 13.5(4)
C22 N5 C25 C26 155.2(4)
C23 N6 C25 N5 100.2(4)
C21 N6 C25 N5 -45.5(5)
C23 N6 C25 C32 -133.4(4)
C21 N6 C25 C32 81.0(5)
C23 N6 C25 C26 -8.5(5)
C21 N6 C25 C26 -154.1(4)
C27 C32 C25 N5 -27.1(6)
C31 C32 C25 N5 158.4(4)
C27 C32 C25 N6 -151.2(4)
C31 C32 C25 N6 34.4(6)
C27 C32 C25 C26 91.4(5)
C31 C32 C25 C26 -83.0(5)
N8 C26 C25 N5 -4.0(4)
N7 C26 C25 N5 -118.0(3)
C33 C26 C25 N5 118.3(4)
N8 C26 C25 N6 109.2(3)
N7 C26 C25 N6 -4.8(4)
C33 C26 C25 N6 -128.5(4)
N8 C26 C25 C32 -128.1(4)
N7 C26 C25 C32 117.9(4)
C33 C26 C25 C32 -5.8(5)
C38 N8 C24 O8 -23.3(7)
C26 N8 C24 O8 -167.7(4)
C38 N8 C24 N5 160.0(4)
C26 N8 C24 N5 15.6(5)
C22 N5 C24 O8 25.2(7)
C25 N5 C24 O8 164.8(4)
C22 N5 C24 N8 -158.1(4)
C25 N5 C24 N8 -18.5(5)
C1 O1 C2 N2 58.4(5)
C4 N2 C2 O1 85.2(5)
C5 N2 C2 O1 -53.6(4)
C19 O2 C20 N4 -58.6(5)
C4 N4 C20 O2 -86.3(5)
C6 N4 C20 O2 53.3(5)
C39 O5 C38 N8 -57.4(5)
C24 N8 C38 O5 -90.0(6)
C26 N8 C38 O5 52.7(6)
C34 C33 C37 C36 -1.7(7)
C26 C33 C37 C36 -174.9(5)
C14 C13 C18 C17 2.1(6)
C6 C13 C18 C17 -173.3(4)
C30 C29 C40 C27 -0.6(9)
C21 N6 C23 O7 -22.5(7)
C25 N6 C23 O7 -165.0(5)
C21 N6 C23 N7 161.8(4)
C25 N6 C23 N7 19.2(5)
C39 N7 C23 O7 27.9(7)
C26 N7 C23 O7 161.6(5)
C39 N7 C23 N6 -156.4(4)
C26 N7 C23 N6 -22.6(5)
C9 C8 C7 C12 -0.6(6)
C9 C8 C7 C5 -178.8(4)
N1 C5 C7 C8 -151.5(4)
N2 C5 C7 C8 -28.4(5)
C6 C5 C7 C8 90.6(5)
N1 C5 C7 C12 30.2(5)
N2 C5 C7 C12 153.4(4)
C6 C5 C7 C12 -87.7(5)
C31 C32 C27 C40 1.0(7)
C25 C32 C27 C40 -173.5(5)
C29 C40 C27 C32 -0.6(8)
C2 O1 C1 N1 -58.8(5)
C3 N1 C1 O1 -87.0(5)
C5 N1 C1 O1 54.6(4)
C27 C32 C31 C30 -0.1(7)
C25 C32 C31 C30 174.3(4)
C22 O6 C21 N6 -59.5(5)
C23 N6 C21 O6 -88.0(5)
C25 N6 C21 O6 53.6(5)
C8 C7 C12 C11 0.3(7)
C5 C7 C12 C11 178.6(4)
C40 C29 C30 C31 1.4(9)
C32 C31 C30 C29 -1.1(8)
C16 C15 C14 C13 1.0(7)
C18 C13 C14 C15 -1.5(6)
C6 C13 C14 C15 174.0(4)
C9 C10 C11 C12 0.0(8)
C7 C12 C11 C10 0.0(8)
C13 C18 C17 C16 -2.3(7)
C37 C33 C34 C35 0.3(7)
C26 C33 C34 C35 173.5(5)
C38 O5 C39 N7 58.8(5)
C23 N7 C39 O5 79.7(5)
C26 N7 C39 O5 -52.4(5)
C21 O6 C22 N5 59.7(5)
C24 N5 C22 O6 82.3(5)
C25 N5 C22 O6 -55.5(5)
C33 C34 C35 C41 0.2(9)
C7 C8 C9 C10 0.5(7)
C11 C10 C9 C8 -0.3(8)
C14 C15 C16 C17 -1.2(7)
C18 C17 C16 C15 1.8(7)
C34 C35 C41 C36 0.7(10)
C35 C41 C36 C37 -2.1(10)
C33 C37 C36 C41 2.6(8)
